data_9014115
loop_
_publ_author_name
'Piilonen, P. C.'
'McDonald, A. M.'
'Grice, J. D.'
'Cooper, M. A.'
'Kolitsch, U.'
'Rowe, R.'
'Gault, R. A.'
'Poirier, G.'

_publ_section_title
;
 Arisite-(La), a new REE-fluorcarbonate mineral from the Aris phonolite (Namibia),
 with descriptions of the crystal structures of arisite-(La) and arisite-(Ce)
 Note: x-coordinate of O1 adjusted to special position
;
_journal_name_full 'Mineralogical Magazine'
_journal_page_first 257
_journal_page_last 268
_journal_paper_doi 10.1180/minmag.2010.074.2.257
_journal_volume 74
_journal_year 2010
_chemical_compound_source 'Aris, Namibia'
_chemical_formula_sum 'C2.63 Ca0.14 Ce0.84 F1.72 La0.9 Na Nd0.08 O7.89 Pr0.02 Sm0.02'
_chemical_name_mineral Arisite-(La)
_space_group_IT_number 187
_symmetry_space_group_name_Hall 'P -6 2'
_symmetry_space_group_name_H-M 'P -6 m 2'
_cell_angle_alpha 90
_cell_angle_beta 90
_cell_angle_gamma 120
_cell_length_a 5.1131
_cell_length_b 5.1131
_cell_length_c 8.6759
_cell_formula_units_Z 1
_cell_volume 196.433
_database_code_amcsd 0014599
_exptl_crystal_density_diffrn 4.051
_cod_original_formula_sum 'Na (La.9 Ce.84 Nd.08 Pr.02 Sm.02 Ca.14) C2.63 O7.89 F1.72'
_cod_database_code 9014115

loop_
_space_group_symop_operation_xyz
x,y,z
x,x-y,-z
-x+y,-x,-z
-y,-x,z
-y,x-y,z
-x+y,y,-z
x,y,-z
x,x-y,z
-x+y,-x,z
-y,-x,-z
-y,x-y,-z
-x+y,y,z

loop_
_atom_site_label
_atom_site_fract_x
_atom_site_fract_y
_atom_site_fract_z
_atom_site_occupancy
_atom_site_U_iso_or_equiv
Na 0.00000 0.00000 0.00000 1.00000 0.01400
La 0.66667 0.33333 0.72574 0.45000 0.01100
Ce 0.66667 0.33333 0.72574 0.42000 0.01100
Nd 0.66667 0.33333 0.72574 0.04000 0.01100
Pr 0.66667 0.33333 0.72574 0.01000 0.01100
Sm 0.66667 0.33333 0.72574 0.01000 0.01100
Ca 0.66667 0.33333 0.72574 0.07000 0.01100
C1 0.33333 0.66667 0.80400 1.00000 0.01200
O1 0.62800 0.81400 0.80130 1.00000 0.01900
F 0.66667 0.33333 0.00000 1.00000 0.03200
C2 0.00000 0.00000 0.50000 0.63000 0.04400
O2 0.84700 0.15300 0.50000 0.63000 0.02500
F2 0.84700 0.15300 0.50000 0.24000 0.02500

loop_
_cod_related_entry_id
_cod_related_entry_database
_cod_related_entry_code
1 AMCSD 0014599
